data_7702123
loop_
_publ_author_name
'Thiripuranathar, Gobika'
'Chan, Antony P. Y.'
'Mandal, Dipendu'
'Man, Wing Y.'
'Argentari, Mario'
'Rosair, Georgina M.'
'Welch, Alan J.'

_publ_section_title
;
 Double deboronation and homometalation of 1,1'-bis(ortho-carborane).
;
_journal_issue 6
_journal_name_full 'Dalton transactions (Cambridge, England : 2003)'
_journal_page_first 1811
_journal_page_last 1821
_journal_paper_doi 10.1039/c6dt04457c
_journal_volume 46
_journal_year 2017
_chemical_formula_moiety 'C4 H20.52 B18, 2(C10 H16 N)'
_chemical_formula_sum 'C24 H54 B18 N2'
_chemical_formula_weight 565.27
_space_group_crystal_system triclinic
_space_group_IT_number 2
_space_group_name_Hall '-P 1'
_space_group_name_H-M_alt 'P -1'
_atom_sites_solution_hydrogens mixed
_atom_sites_solution_primary direct
_audit_creation_date 2016-12-15
_audit_creation_method
;
Olex2 1.2
(compiled 2016.09.09 svn.r3337 for OlexSys, GUI svn.r5227)
;
_audit_update_record
;
2016-12-15 deposited with the CCDC.
2016-12-19 downloaded from the CCDC.
;
_cell_angle_alpha 116.225(6)
_cell_angle_beta 101.483(7)
_cell_angle_gamma 104.113(5)
_cell_formula_units_Z 1
_cell_length_a 8.8436(12)
_cell_length_b 10.5897(11)
_cell_length_c 11.103(2)
_cell_measurement_reflns_used 3097
_cell_measurement_temperature 100.0
_cell_measurement_theta_max 28.14
_cell_measurement_theta_min 2.54
_cell_volume 846.5(2)
_computing_cell_refinement 'SAINT v7.68A (Bruker, 2009)'
_computing_data_reduction 'SAINT v7.68A (Bruker, 2009)'
_computing_molecular_graphics 'Olex2 (Dolomanov et al., 2009)'
_computing_publication_material 'Olex2 (Dolomanov et al., 2009)'
_computing_structure_refinement 'XL (Sheldrick, 2008)'
_computing_structure_solution 'ShelXS (Sheldrick, 2008)'
_diffrn_ambient_temperature 100.15
_diffrn_measured_fraction_theta_full 0.983
_diffrn_measured_fraction_theta_max 0.968
_diffrn_measurement_device_type 'Bruker APEX-II CCD'
_diffrn_measurement_method '\f and \w scans'
_diffrn_radiation_monochromator graphite
_diffrn_radiation_type MoK\a
_diffrn_radiation_wavelength 0.71073
_diffrn_reflns_av_R_equivalents 0.0332
_diffrn_reflns_av_unetI/netI 0.0509
_diffrn_reflns_Laue_measured_fraction_full 0.983
_diffrn_reflns_Laue_measured_fraction_max 0.968
_diffrn_reflns_limit_h_max 11
_diffrn_reflns_limit_h_min -11
_diffrn_reflns_limit_k_max 13
_diffrn_reflns_limit_k_min -14
_diffrn_reflns_limit_l_max 14
_diffrn_reflns_limit_l_min -14
_diffrn_reflns_number 11069
_diffrn_reflns_point_group_measured_fraction_full 0.983
_diffrn_reflns_point_group_measured_fraction_max 0.968
_diffrn_reflns_theta_full 26.000
_diffrn_reflns_theta_max 28.333
_diffrn_reflns_theta_min 2.185
_exptl_absorpt_coefficient_mu 0.055
_exptl_absorpt_correction_T_max 0.9978
_exptl_absorpt_correction_T_min 0.9772
_exptl_absorpt_correction_type multi-scan
_exptl_absorpt_process_details 'SADABS (Bruker, 2009)'
_exptl_crystal_colour colourless
_exptl_crystal_colour_primary colourless
_exptl_crystal_density_diffrn 1.109
_exptl_crystal_density_method 'not measured'
_exptl_crystal_description PLATE
_exptl_crystal_F_000 302
_exptl_crystal_size_max 0.42
_exptl_crystal_size_mid 0.28
_exptl_crystal_size_min 0.04
_refine_diff_density_max 0.292
_refine_diff_density_min -0.233
_refine_diff_density_rms 0.043
_refine_ls_extinction_method none
_refine_ls_goodness_of_fit_ref 1.026
_refine_ls_hydrogen_treatment mixed
_refine_ls_matrix_type full
_refine_ls_number_parameters 247
_refine_ls_number_reflns 4082
_refine_ls_number_restraints 12
_refine_ls_restrained_S_all 1.026
_refine_ls_R_factor_all 0.0773
_refine_ls_R_factor_gt 0.0495
_refine_ls_shift/su_max 0.000
_refine_ls_shift/su_mean 0.000
_refine_ls_structure_factor_coef Fsqd
_refine_ls_weighting_details 'w=1/[\s^2^(Fo^2^)+(0.0592P)^2^+0.2382P] where P=(Fo^2^+2Fc^2^)/3'
_refine_ls_weighting_scheme calc
_refine_ls_wR_factor_gt 0.1184
_refine_ls_wR_factor_ref 0.1328
_reflns_Friedel_coverage 0.000
_reflns_number_gt 2951
_reflns_number_total 4082
_reflns_threshold_expression 'I > 2\s(I)'
_cod_data_source_file c6dt04457c2.cif
_cod_data_source_block 229a
_cod_database_code 7702123
_shelx_space_group_comment
;
The symmetry employed for this shelxl refinement is uniquely defined
by the following loop, which should always be used as a source of
symmetry information in preference to the above space-group names.
They are only intended as comments.
;
_shelx_estimated_absorpt_t_max 0.998
_shelx_estimated_absorpt_t_min 0.977
_olex2_refinement_description
;
1. Fixed Uiso
 At 1.2 times of:
  All B(H) groups, All C(H) groups, All C(H,H) groups
 At 1.5 times of:
  All C(H,H,H) groups
2. Shared sites
{C8, B8}
{C11, B11}
{B12, C12}
3. Uiso/Uaniso restraints and constraints
Uanis(B12) \\sim Ueq, Uanis(C12) \\sim Ueq: with sigma of 0.002 and sigma for
terminal atoms of 0.004
Uanis(C8) = Uanis(B8)
Uanis(C11) = Uanis(B11)
Uanis(B12) = Uanis(C12)
4. Others
 Fixed Sof: H6(0.66) B8(0.15) C8(0.51) H8(0.66) H10A(0.6) B11(0.65) C11(0.29)
 H11(0.94) B12(0.2) H12(0.4) C12(0.2)
5.a Secondary CH2 refined with riding coordinates:
 C103(H10K,H10L)
5.b Aromatic/amide H refined with riding coordinates:
 C105(H105), C106(H106), C107(H107), C108(H108), C109(H109)
5.c Idealised Me refined as rotating group:
 C100(H10B,H10C,H10D), C101(H10E,H10F,H10G), C102(H10H,H10I,H10J)
;
_shelx_shelxl_version_number 2014/7
_olex2_diffrn_ambient_temperature_device 'Oxford Cryosystems'
_olex2_submission_special_instructions 'No special instructions were received'

loop_
_space_group_symop_operation_xyz
'x, y, z'
'-x, -y, -z'

loop_
_atom_site_label
_atom_site_type_symbol
_atom_site_fract_x
_atom_site_fract_y
_atom_site_fract_z
_atom_site_U_iso_or_equiv
_atom_site_adp_type
_atom_site_occupancy
_atom_site_site_symmetry_order
_atom_site_calc_flag
_atom_site_refinement_flags_posn
_atom_site_refinement_flags_adp
_atom_site_refinement_flags_occupancy
_atom_site_disorder_assembly
_atom_site_disorder_group
B1 B 0.3425(2) 0.12998(18) 0.41311(17) 0.0205(4) Uani 1 1 d . . . . .
H1 H 0.255(2) 0.0478(18) 0.4271(17) 0.025 Uiso 1 1 d R . . . .
B2 B 0.2936(2) 0.27282(18) 0.39202(17) 0.0190(3) Uani 1 1 d . . . . .
H2 H 0.178(2) 0.2970(17) 0.3984(16) 0.023 Uiso 1 1 d R . . . .
B3 B 0.4506(2) 0.32296(18) 0.55109(17) 0.0198(3) Uani 1 1 d . . . . .
H3 H 0.4364(19) 0.3775(18) 0.6537(17) 0.024 Uiso 1 1 d R . . . .
B4 B 0.5590(2) 0.19620(19) 0.50418(19) 0.0236(4) Uani 1 1 d . . . . .
H4 H 0.613(2) 0.1655(18) 0.5780(17) 0.028 Uiso 1 1 d R . . . .
B5 B 0.4788(2) 0.07855(19) 0.31544(18) 0.0210(3) Uani 1 1 d . . . . .
H5 H 0.474(2) -0.0380(18) 0.2634(17) 0.025 Uiso 1 1 d R . . . .
B6 B 0.3103(2) 0.12346(18) 0.24601(17) 0.0181(3) Uani 1 1 d . . . . .
H6 H 0.201(3) 0.033(3) 0.147(2) 0.022 Uiso 0.66 1 d R . P . .
C7 C 0.48759(17) 0.41656(14) 0.46221(14) 0.0160(3) Uani 1 1 d . . . . .
B8 B 0.6275(3) 0.3724(3) 0.5200(3) 0.0221(5) Uani 0.15 1 d . . P A 2
C8 C 0.6275(3) 0.3724(3) 0.5200(3) 0.0221(5) Uani 0.51 1 d . . P A 1
H8 H 0.710(3) 0.453(3) 0.609(3) 0.026 Uiso 0.66 1 d R . P B 1
H10A H 0.608(4) 0.307(3) 0.318(3) 0.026 Uiso 0.6 1 d R . P C 3
B10 B 0.5065(2) 0.18280(18) 0.22845(18) 0.0208(3) Uani 1 1 d . . . . .
H10 H 0.5209(19) 0.1373(18) 0.1220(17) 0.025 Uiso 1 1 d R . . . .
B9 B 0.6636(2) 0.24033(19) 0.39506(18) 0.0219(4) Uani 1 1 d . . . . .
H9 H 0.790(2) 0.2341(17) 0.3979(17) 0.026 Uiso 1 1 d R . . . .
B11 B 0.3996(2) 0.31126(18) 0.28481(17) 0.0169(3) Uani 0.65 1 d . . P A 1
C11 C 0.3996(2) 0.31126(18) 0.28481(17) 0.0169(3) Uani 0.29 1 d . . P A 2
H11 H 0.349(2) 0.3612(18) 0.2209(17) 0.020 Uiso 0.94 1 d R . P . .
B12 B 0.6067(5) 0.3670(4) 0.3834(4) 0.0145(7) Uani 0.2 1 d . U P A 1
H12 H 0.670(5) 0.439(5) 0.373(4) 0.017 Uiso 0.4 1 d R . P . .
C12 C 0.6067(5) 0.3670(4) 0.3834(4) 0.0145(7) Uani 0.2 1 d . U P A 2
N1 N 0.79419(14) 0.83181(13) 0.16724(12) 0.0180(3) Uani 1 1 d . . . . .
C100 C 0.81719(19) 0.95642(17) 0.13413(16) 0.0238(3) Uani 1 1 d . . . . .
H10B H 0.7402 1.0069 0.1620 0.036 Uiso 1 1 calc GR . . . .
H10C H 0.7944 0.9133 0.0310 0.036 Uiso 1 1 calc GR . . . .
H10D H 0.9321 1.0306 0.1877 0.036 Uiso 1 1 calc GR . . . .
C101 C 0.61828(18) 0.72023(17) 0.08633(16) 0.0242(3) Uani 1 1 d . . . . .
H10E H 0.6011 0.6409 0.1109 0.036 Uiso 1 1 calc GR . . . .
H10F H 0.5961 0.6740 -0.0169 0.036 Uiso 1 1 calc GR . . . .
H10G H 0.5422 0.7727 0.1120 0.036 Uiso 1 1 calc GR . . . .
C102 C 0.8266(2) 0.89932(17) 0.32414(15) 0.0242(3) Uani 1 1 d . . . . .
H10H H 0.7500 0.9509 0.3503 0.036 Uiso 1 1 calc GR . . . .
H10I H 0.9418 0.9728 0.3783 0.036 Uiso 1 1 calc GR . . . .
H10J H 0.8093 0.8186 0.3468 0.036 Uiso 1 1 calc GR . . . .
C103 C 0.91613(18) 0.75631(17) 0.12335(16) 0.0211(3) Uani 1 1 d . . . . .
H10K H 0.9017 0.7269 0.0226 0.025 Uiso 1 1 calc R . . . .
H10L H 1.0310 0.8320 0.1837 0.025 Uiso 1 1 calc R . . . .
C104 C 0.89771(18) 0.61827(16) 0.13583(16) 0.0222(3) Uani 1 1 d . . . . .
C105 C 0.80957(19) 0.47372(18) 0.01565(18) 0.0289(4) Uani 1 1 d . . . . .
H105 H 0.7563 0.4621 -0.0739 0.035 Uiso 1 1 calc R . . . .
C106 C 0.7992(2) 0.34553(18) 0.0263(2) 0.0359(4) Uani 1 1 d . . . . .
H106 H 0.7400 0.2469 -0.0564 0.043 Uiso 1 1 calc R . . . .
C107 C 0.8740(2) 0.3614(2) 0.1552(2) 0.0410(5) Uani 1 1 d . . . . .
H107 H 0.8650 0.2738 0.1621 0.049 Uiso 1 1 calc R . . . .
C108 C 0.9616(3) 0.5030(2) 0.2742(2) 0.0444(5) Uani 1 1 d . . . . .
H108 H 1.0127 0.5135 0.3636 0.053 Uiso 1 1 calc R . . . .
C109 C 0.9760(2) 0.63138(19) 0.26466(18) 0.0326(4) Uani 1 1 d . . . . .
H109 H 1.0401 0.7293 0.3471 0.039 Uiso 1 1 calc R . . . .

loop_
_atom_site_aniso_label
_atom_site_aniso_U_11
_atom_site_aniso_U_22
_atom_site_aniso_U_33
_atom_site_aniso_U_23
_atom_site_aniso_U_13
_atom_site_aniso_U_12
B1 0.0264(9) 0.0144(8) 0.0180(8) 0.0080(7) 0.0071(7) 0.0048(7)
B2 0.0201(8) 0.0153(8) 0.0184(8) 0.0068(7) 0.0071(6) 0.0051(7)
B3 0.0260(9) 0.0161(8) 0.0167(8) 0.0088(7) 0.0075(7) 0.0067(7)
B4 0.0281(9) 0.0189(8) 0.0229(9) 0.0115(7) 0.0055(7) 0.0090(7)
B5 0.0242(9) 0.0150(8) 0.0220(8) 0.0076(7) 0.0080(7) 0.0082(7)
B6 0.0206(8) 0.0147(8) 0.0172(8) 0.0073(7) 0.0073(7) 0.0053(7)
C7 0.0183(7) 0.0127(7) 0.0160(7) 0.0068(6) 0.0064(5) 0.0057(6)
B8 0.0215(12) 0.0179(11) 0.0213(12) 0.0082(10) 0.0035(10) 0.0059(10)
C8 0.0215(12) 0.0179(11) 0.0213(12) 0.0082(10) 0.0035(10) 0.0059(10)
B10 0.0231(9) 0.0160(8) 0.0189(8) 0.0053(7) 0.0090(7) 0.0066(7)
B9 0.0212(9) 0.0182(8) 0.0225(8) 0.0074(7) 0.0063(7) 0.0089(7)
B11 0.0189(8) 0.0144(7) 0.0148(8) 0.0066(6) 0.0054(6) 0.0048(6)
C11 0.0189(8) 0.0144(7) 0.0148(8) 0.0066(6) 0.0054(6) 0.0048(6)
B12 0.0144(12) 0.0117(12) 0.0145(12) 0.0043(9) 0.0061(9) 0.0046(9)
C12 0.0144(12) 0.0117(12) 0.0145(12) 0.0043(9) 0.0061(9) 0.0046(9)
N1 0.0174(6) 0.0182(6) 0.0162(6) 0.0074(5) 0.0056(5) 0.0063(5)
C100 0.0265(8) 0.0229(8) 0.0263(8) 0.0153(7) 0.0099(6) 0.0103(6)
C101 0.0157(7) 0.0235(8) 0.0241(8) 0.0072(7) 0.0047(6) 0.0047(6)
C102 0.0298(8) 0.0229(8) 0.0167(7) 0.0079(6) 0.0079(6) 0.0094(7)
C103 0.0171(7) 0.0221(7) 0.0231(7) 0.0103(6) 0.0088(6) 0.0076(6)
C104 0.0169(7) 0.0190(7) 0.0281(8) 0.0095(6) 0.0098(6) 0.0064(6)
C105 0.0176(8) 0.0244(8) 0.0326(9) 0.0055(7) 0.0081(7) 0.0080(6)
C106 0.0185(8) 0.0168(8) 0.0548(12) 0.0052(8) 0.0140(8) 0.0043(6)
C107 0.0394(11) 0.0274(9) 0.0646(13) 0.0268(10) 0.0238(10) 0.0149(8)
C108 0.0609(13) 0.0340(10) 0.0471(11) 0.0266(9) 0.0168(10) 0.0222(10)
C109 0.0365(10) 0.0233(8) 0.0322(9) 0.0125(7) 0.0062(8) 0.0110(7)

loop_
_atom_type_symbol
_atom_type_description
_atom_type_scat_dispersion_real
_atom_type_scat_dispersion_imag
_atom_type_scat_source
C C 0.0033 0.0016 'International Tables Vol C Tables 4.2.6.8 and 6.1.1.4'
H H 0.0000 0.0000 'International Tables Vol C Tables 4.2.6.8 and 6.1.1.4'
B B 0.0013 0.0007 'International Tables Vol C Tables 4.2.6.8 and 6.1.1.4'
N N 0.0061 0.0033 'International Tables Vol C Tables 4.2.6.8 and 6.1.1.4'

loop_
_geom_angle_atom_site_label_1
_geom_angle_atom_site_label_2
_geom_angle_atom_site_label_3
_geom_angle
_geom_angle_site_symmetry_1
B2 B1 H1 122.4(8) .
B2 B1 B3 60.39(9) .
B2 B1 B4 109.88(11) .
B2 B1 B5 107.58(11) .
B2 B1 B6 59.32(9) .
B3 B1 H1 122.1(8) .
B3 B1 B5 106.54(12) .
B3 B1 B6 107.19(11) .
B4 B1 H1 119.3(8) .
B4 B1 B3 60.72(10) .
B4 B1 B5 59.26(10) .
B4 B1 B6 108.79(12) .
B5 B1 H1 122.0(8) .
B6 B1 H1 122.8(8) .
B6 B1 B5 60.35(9) .
B1 B2 H2 125.6(8) .
B1 B2 B3 59.91(9) .
B1 B2 B11 107.94(12) .
B1 B2 C11 107.94(12) .
B3 B2 H2 119.7(8) .
B6 B2 B1 60.93(9) .
B6 B2 H2 126.5(8) .
B6 B2 B3 108.08(12) .
B6 B2 B11 59.83(9) .
B6 B2 C11 59.83(9) .
C7 B2 B1 103.01(11) .
C7 B2 H2 122.2(8) .
C7 B2 B3 57.93(8) .
C7 B2 B6 102.20(11) .
C7 B2 B11 56.42(9) .
C7 B2 C11 56.42(9) .
B11 B2 H2 121.2(8) .
B11 B2 B3 106.24(12) .
C11 B2 H2 121.2(8) .
C11 B2 B3 106.24(12) .
B1 B3 B2 59.70(9) .
B1 B3 H3 126.6(8) .
B1 B3 B4 59.59(10) .
B2 B3 H3 120.7(8) .
B2 B3 B4 108.42(12) .
B4 B3 H3 124.4(8) .
C7 B3 B1 104.23(11) .
C7 B3 B2 59.77(9) .
C7 B3 H3 121.4(8) .
C7 B3 B4 104.51(12) .
B8 B3 B1 103.27(14) .
B8 B3 B2 103.14(13) .
B8 B3 H3 124.8(9) .
B8 B3 B4 59.80(11) .
B8 B3 C7 54.46(10) .
C8 B3 B1 103.27(14) .
C8 B3 B2 103.14(13) .
C8 B3 H3 124.8(9) .
C8 B3 B4 59.80(11) .
C8 B3 C7 54.46(10) .
B1 B4 B3 59.69(10) .
B1 B4 H4 124.1(9) .
B1 B4 B9 107.08(12) .
B3 B4 H4 121.4(9) .
B3 B4 B9 104.31(11) .
B5 B4 B1 61.30(10) .
B5 B4 B3 107.32(12) .
B5 B4 H4 125.2(9) .
B5 B4 B9 59.06(9) .
B8 B4 B1 101.20(13) .
B8 B4 B3 56.91(11) .
B8 B4 H4 126.5(9) .
B8 B4 B5 99.68(13) .
B8 B4 B9 54.82(11) .
C8 B4 B1 101.20(13) .
C8 B4 B3 56.91(11) .
C8 B4 H4 126.5(9) .
C8 B4 B5 99.68(13) .
C8 B4 B9 54.82(11) .
B9 B4 H4 123.0(9) .
B1 B5 H5 120.8(8) .
B1 B5 B6 59.44(9) .
B4 B5 B1 59.44(10) .
B4 B5 H5 121.0(8) .
B4 B5 B6 108.19(12) .
B6 B5 H5 120.5(8) .
B10 B5 B1 108.90(11) .
B10 B5 B4 112.58(12) .
B10 B5 H5 119.6(8) .
B10 B5 B6 59.67(9) .
B9 B5 B1 107.72(12) .
B9 B5 B4 61.75(10) .
B9 B5 H5 123.6(8) .
B9 B5 B6 107.54(11) .
B9 B5 B10 61.89(10) .
B1 B6 B5 60.21(9) .
B1 B6 H6 121.9(12) .
B2 B6 B1 59.75(9) .
B2 B6 B5 107.81(11) .
B2 B6 H6 123.4(12) .
B2 B6 B10 110.70(11) .
B2 B6 B11 60.52(9) .
B2 B6 C11 60.52(9) .
B5 B6 H6 120.4(12) .
B10 B6 B1 109.05(12) .
B10 B6 B5 59.08(9) .
B10 B6 H6 118.4(12) .
B11 B6 B1 107.55(11) .
B11 B6 B5 106.50(11) .
B11 B6 H6 123.4(12) .
B11 B6 B10 61.20(9) .
C11 B6 B1 107.55(11) .
C11 B6 B5 106.50(11) .
C11 B6 H6 123.4(12) .
C11 B6 B10 61.20(9) .
B3 C7 B2 62.30(9) .
C7 C7 B2 122.27(14) 2_666
C7 C7 B3 117.50(14) 2_666
C7 C7 B8 117.58(16) 2_666
C7 C7 C8 117.58(16) 2_666
C7 C7 B11 119.29(14) 2_666
C7 C7 C11 119.29(14) 2_666
C7 C7 B12 118.49(19) 2_666
C7 C7 C12 118.49(19) 2_666
B8 C7 B2 111.07(13) .
B8 C7 B3 61.96(12) .
B8 C7 C11 112.05(13) .
C8 C7 B2 111.07(13) .
C8 C7 B3 61.96(12) .
C8 C7 B11 112.05(13) .
B11 C7 B2 62.97(9) .
B11 C7 B3 115.43(11) .
C11 C7 B2 62.97(9) .
C11 C7 B3 115.43(11) .
B12 C7 B2 113.29(17) .
B12 C7 B3 109.85(17) .
B12 C7 C8 56.57(17) .
B12 C7 B11 65.41(16) .
C12 C7 B2 113.29(17) .
C12 C7 B3 109.85(17) .
C12 C7 B8 56.57(17) .
C12 C7 C11 65.41(16) .
B3 B8 B4 63.29(12) .
C7 B8 B3 63.58(12) .
C7 B8 B4 114.67(16) .
C7 B8 B9 114.03(17) .
B9 B8 B3 118.36(16) .
B9 B8 B4 65.08(12) .
C12 B8 B3 115.4(2) .
C12 B8 B4 114.5(2) .
C12 B8 C7 61.57(18) .
C12 B8 B9 61.48(18) .
B3 C8 B4 63.29(12) .
B3 C8 H8 107.3(15) .
B4 C8 H8 115.9(15) .
C7 C8 B3 63.58(12) .
C7 C8 B4 114.67(16) .
C7 C8 H8 114.0(15) .
C7 C8 B9 114.03(17) .
B9 C8 B3 118.36(16) .
B9 C8 B4 65.08(12) .
B9 C8 H8 124.2(15) .
B12 C8 B3 115.4(2) .
B12 C8 B4 114.5(2) .
B12 C8 C7 61.57(18) .
B12 C8 H8 124.3(15) .
B12 C8 B9 61.48(18) .
B5 B10 B6 61.25(9) .
B5 B10 H10A 106.1(13) .
B5 B10 H10 123.7(8) .
B5 B10 B9 58.99(9) .
B5 B10 B11 106.50(12) .
B5 B10 C11 106.50(12) .
B5 B10 B12 97.95(16) .
B5 B10 C12 97.95(16) .
B6 B10 H10A 118.5(14) .
B6 B10 H10 121.6(8) .
B6 B10 B9 106.53(11) .
B6 B10 B11 59.02(9) .
B6 B10 C11 59.02(9) .
H10A B10 H10 114.5(16) .
B9 B10 H10A 51.2(13) .
B9 B10 H10 125.4(8) .
B11 B10 H10 122.1(8) .
B11 B10 B9 103.33(11) .
C11 B10 H10 122.1(8) .
C11 B10 B9 103.33(11) .
B12 B10 B6 100.94(16) .
B12 B10 H10 130.2(8) .
B12 B10 B9 52.61(14) .
B12 B10 B11 58.05(14) .
C12 B10 B6 100.94(16) .
C12 B10 H10 130.2(8) .
C12 B10 B9 52.61(14) .
C12 B10 C11 58.05(14) .
B4 B9 H10A 122.9(12) .
B4 B9 B10 108.23(12) .
B4 B9 H9 121.7(8) .
B5 B9 B4 59.19(10) .
B5 B9 H10A 97.0(12) .
B5 B9 B10 59.11(9) .
B5 B9 H9 123.4(8) .
B8 B9 B4 60.10(12) .
B8 B9 B5 103.77(14) .
B8 B9 B10 104.97(13) .
B8 B9 H9 125.8(8) .
C8 B9 B4 60.10(12) .
C8 B9 B5 103.77(14) .
C8 B9 B10 104.97(13) .
C8 B9 H9 125.8(8) .
H10A B9 H9 114.7(14) .
B10 B9 H10A 41.3(12) .
B10 B9 H9 120.9(8) .
B12 B9 B4 104.46(18) .
B12 B9 B5 105.32(17) .
B12 B9 C8 54.05(16) .
B12 B9 B10 62.27(16) .
B12 B9 H9 124.6(8) .
C12 B9 B4 104.46(18) .
C12 B9 B5 105.32(17) .
C12 B9 B8 54.05(16) .
C12 B9 B10 62.27(16) .
C12 B9 H9 124.6(8) .
B2 B11 B10 108.83(11) .
B2 B11 H11 119.6(8) .
B6 B11 B2 59.65(9) .
B6 B11 B10 59.78(9) .
B6 B11 H11 126.0(8) .
C7 B11 B2 60.62(9) .
C7 B11 B6 105.24(11) .
C7 B11 B10 105.41(11) .
C7 B11 H11 120.5(8) .
C7 B11 B12 54.05(14) .
B10 B11 H11 124.6(8) .
B12 B11 B2 102.76(16) .
B12 B11 B6 102.99(16) .
B12 B11 B10 60.08(14) .
B12 B11 H11 126.2(8) .
B2 C11 B10 108.83(11) .
B2 C11 H11 119.6(8) .
B6 C11 B2 59.65(9) .
B6 C11 B10 59.78(9) .
B6 C11 H11 126.0(8) .
C7 C11 B2 60.62(9) .
C7 C11 B6 105.24(11) .
C7 C11 B10 105.41(11) .
C7 C11 H11 120.5(8) .
C7 C11 C12 54.05(14) .
B10 C11 H11 124.6(8) .
C12 C11 B2 102.76(16) .
C12 C11 B6 102.99(16) .
C12 C11 B10 60.08(14) .
C12 C11 H11 126.2(8) .
C7 B12 B10 112.3(2) .
C7 B12 B9 116.7(2) .
C7 B12 B11 60.54(15) .
C7 B12 H12 113(2) .
C8 B12 C7 61.86(18) .
C8 B12 B10 115.2(2) .
C8 B12 B9 64.46(19) .
C8 B12 B11 112.3(2) .
C8 B12 H12 124(2) .
B10 B12 H12 117(2) .
B9 B12 B10 65.12(16) .
B9 B12 B11 117.2(2) .
B9 B12 H12 123(2) .
B11 B12 B10 61.87(15) .
B11 B12 H12 109(2) .
C7 C12 B10 112.3(2) .
C7 C12 B9 116.7(2) .
C7 C12 C11 60.54(15) .
C7 C12 H12 113(2) .
B8 C12 C7 61.86(18) .
B8 C12 B10 115.2(2) .
B8 C12 B9 64.46(19) .
B8 C12 C11 112.3(2) .
B8 C12 H12 124(2) .
B10 C12 H12 117(2) .
B9 C12 B10 65.12(16) .
B9 C12 C11 117.2(2) .
B9 C12 H12 123(2) .
C11 C12 B10 61.87(15) .
C11 C12 H12 109(2) .
C100 N1 C103 108.13(11) .
C101 N1 C100 109.08(11) .
C101 N1 C103 111.03(11) .
C102 N1 C100 108.66(11) .
C102 N1 C101 108.77(11) .
C102 N1 C103 111.12(11) .
N1 C100 H10B 109.5 .
N1 C100 H10C 109.5 .
N1 C100 H10D 109.5 .
H10B C100 H10C 109.5 .
H10B C100 H10D 109.5 .
H10C C100 H10D 109.5 .
N1 C101 H10E 109.5 .
N1 C101 H10F 109.5 .
N1 C101 H10G 109.5 .
H10E C101 H10F 109.5 .
H10E C101 H10G 109.5 .
H10F C101 H10G 109.5 .
N1 C102 H10H 109.5 .
N1 C102 H10I 109.5 .
N1 C102 H10J 109.5 .
H10H C102 H10I 109.5 .
H10H C102 H10J 109.5 .
H10I C102 H10J 109.5 .
N1 C103 H10K 108.5 .
N1 C103 H10L 108.5 .
H10K C103 H10L 107.5 .
C104 C103 N1 114.98(12) .
C104 C103 H10K 108.5 .
C104 C103 H10L 108.5 .
C105 C104 C103 120.25(14) .
C109 C104 C103 121.12(14) .
C109 C104 C105 118.51(14) .
C104 C105 H105 120.0 .
C104 C105 C106 120.10(16) .
C106 C105 H105 120.0 .
C105 C106 H106 119.9 .
C107 C106 C105 120.28(16) .
C107 C106 H106 119.9 .
C106 C107 H107 119.9 .
C108 C107 C106 120.18(16) .
C108 C107 H107 119.9 .
C107 C108 H108 119.9 .
C107 C108 C109 120.21(18) .
C109 C108 H108 119.9 .
C104 C109 H109 119.7 .
C108 C109 C104 120.68(16) .
C108 C109 H109 119.7 .

loop_
_geom_bond_atom_site_label_1
_geom_bond_atom_site_label_2
_geom_bond_distance
_geom_bond_site_symmetry_2
B1 H1 1.102(16) .
B1 B2 1.767(2) .
B1 B3 1.771(2) .
B1 B4 1.769(3) .
B1 B5 1.802(2) .
B1 B6 1.788(2) .
B2 H2 1.118(16) .
B2 B3 1.779(2) .
B2 B6 1.759(2) .
B2 C7 1.736(2) .
B2 B11 1.774(2) .
B2 C11 1.774(2) .
B3 H3 1.076(16) .
B3 B4 1.789(2) .
B3 C7 1.702(2) .
B3 B8 1.678(3) .
B3 C8 1.678(3) .
B4 H4 1.077(16) .
B4 B5 1.765(2) .
B4 B8 1.731(3) .
B4 C8 1.731(3) .
B4 B9 1.811(3) .
B5 H5 1.093(16) .
B5 B6 1.804(2) .
B5 B10 1.765(2) .
B5 B9 1.763(2) .
B6 H6 1.12(2) .
B6 B10 1.776(2) .
B6 B11 1.762(2) .
B6 C11 1.762(2) .
C7 C7 1.517(3) 2_666
C7 B8 1.547(3) .
C7 C8 1.547(3) .
C7 B11 1.660(2) .
C7 C11 1.660(2) .
C7 B12 1.543(4) .
C7 C12 1.543(4) .
B8 B9 1.632(3) .
B8 C12 1.464(4) .
C8 H8 0.95(3) .
C8 B9 1.632(3) .
C8 B12 1.464(4) .
B10 H10A 1.20(3) .
B10 H10 1.110(16) .
B10 B9 1.814(2) .
B10 B11 1.801(2) .
B10 C11 1.801(2) .
B10 B12 1.770(4) .
B10 C12 1.770(4) .
B9 H10A 1.42(3) .
B9 H9 1.133(16) .
B9 B12 1.589(4) .
B9 C12 1.589(4) .
B11 H11 1.140(16) .
B11 B12 1.733(4) .
C11 H11 1.140(16) .
C11 C12 1.733(4) .
B12 H12 0.90(4) .
C12 H12 0.90(4) .
N1 C100 1.4985(18) .
N1 C101 1.4941(18) .
N1 C102 1.4928(18) .
N1 C103 1.5248(19) .
C100 H10B 0.9800 .
C100 H10C 0.9800 .
C100 H10D 0.9800 .
C101 H10E 0.9800 .
C101 H10F 0.9800 .
C101 H10G 0.9800 .
C102 H10H 0.9800 .
C102 H10I 0.9800 .
C102 H10J 0.9800 .
C103 H10K 0.9900 .
C103 H10L 0.9900 .
C103 C104 1.502(2) .
C104 C105 1.389(2) .
C104 C109 1.388(2) .
C105 H105 0.9500 .
C105 C106 1.397(2) .
C106 H106 0.9500 .
C106 C107 1.368(3) .
C107 H107 0.9500 .
C107 C108 1.367(3) .
C108 H108 0.9500 .
C108 C109 1.386(2) .
C109 H109 0.9500 .

loop_
_geom_torsion_atom_site_label_1
_geom_torsion_atom_site_label_2
_geom_torsion_atom_site_label_3
_geom_torsion_atom_site_label_4
_geom_torsion
_geom_torsion_site_symmetry_1
_geom_torsion_site_symmetry_4
B1 B2 B3 B4 35.66(11) . .
B1 B2 B3 C7 132.07(12) . .
B1 B2 B3 B8 97.85(14) . .
B1 B2 B3 C8 97.85(14) . .
B1 B2 B6 B5 -37.68(11) . .
B1 B2 B6 B10 -100.58(12) . .
B1 B2 B6 B11 -136.95(12) . .
B1 B2 B6 C11 -136.95(12) . .
B1 B2 C7 B3 -41.24(11) . .
B1 B2 C7 C7 -147.83(15) . 2_666
B1 B2 C7 B8 -1.71(16) . .
B1 B2 C7 C8 -1.71(16) . .
B1 B2 C7 B11 103.07(12) . .
B1 B2 C7 C11 103.07(12) . .
B1 B2 C7 B12 59.81(19) . .
B1 B2 C7 C12 59.81(19) . .
B1 B2 B11 B6 38.84(11) . .
B1 B2 B11 C7 -93.96(12) . .
B1 B2 B11 B10 3.53(15) . .
B1 B2 B11 B12 -58.88(18) . .
B1 B2 C11 B6 38.84(11) . .
B1 B2 C11 C7 -93.96(12) . .
B1 B2 C11 B10 3.53(15) . .
B1 B2 C11 C12 -58.88(18) . .
B1 B3 B4 B5 40.09(11) . .
B1 B3 B4 B8 130.50(14) . .
B1 B3 B4 C8 130.50(14) . .
B1 B3 B4 B9 101.65(12) . .
B1 B3 C7 B2 41.39(11) . .
B1 B3 C7 C7 155.38(15) . 2_666
B1 B3 C7 B8 -96.31(15) . .
B1 B3 C7 C8 -96.31(15) . .
B1 B3 C7 B11 6.27(16) . .
B1 B3 C7 C11 6.27(16) . .
B1 B3 C7 B12 -65.17(19) . .
B1 B3 C7 C12 -65.17(19) . .
B1 B3 B8 B4 -42.36(11) . .
B1 B3 B8 C7 98.16(12) . .
B1 B3 B8 B9 -6.2(2) . .
B1 B3 B8 C12 63.6(2) . .
B1 B3 C8 B4 -42.36(11) . .
B1 B3 C8 C7 98.16(12) . .
B1 B3 C8 B9 -6.2(2) . .
B1 B3 C8 B12 63.6(2) . .
B1 B4 B5 B6 35.35(11) . .
B1 B4 B5 B10 99.32(13) . .
B1 B4 B5 B9 135.93(12) . .
B1 B4 B8 B3 42.01(12) . .
B1 B4 B8 C7 3.2(2) . .
B1 B4 B8 B9 -103.10(13) . .
B1 B4 B8 C12 -65.3(2) . .
B1 B4 C8 B3 42.01(12) . .
B1 B4 C8 C7 3.2(2) . .
B1 B4 C8 B9 -103.10(13) . .
B1 B4 C8 B12 -65.3(2) . .
B1 B4 B9 B5 -39.66(11) . .
B1 B4 B9 B8 91.83(14) . .
B1 B4 B9 C8 91.83(14) . .
B1 B4 B9 B10 -5.31(15) . .
B1 B4 B9 B12 59.78(19) . .
B1 B4 B9 C12 59.78(19) . .
B1 B5 B6 B2 37.47(11) . .
B1 B5 B6 B10 141.38(12) . .
B1 B5 B6 B11 101.12(12) . .
B1 B5 B6 C11 101.12(12) . .
B1 B5 B10 B6 -34.62(11) . .
B1 B5 B10 B9 100.48(13) . .
B1 B5 B10 B11 4.60(15) . .
B1 B5 B10 C11 4.60(15) . .
B1 B5 B10 B12 63.54(17) . .
B1 B5 B10 C12 63.54(17) . .
B1 B5 B9 B4 38.96(11) . .
B1 B5 B9 B8 -3.00(16) . .
B1 B5 B9 C8 -3.00(16) . .
B1 B5 B9 B10 -102.41(12) . .
B1 B5 B9 B12 -58.97(19) . .
B1 B5 B9 C12 -58.97(19) . .
B1 B6 B10 B5 34.97(11) . .
B1 B6 B10 B9 -4.17(15) . .
B1 B6 B10 B11 -100.03(12) . .
B1 B6 B10 C11 -100.03(12) . .
B1 B6 B10 B12 -58.17(17) . .
B1 B6 B10 C12 -58.17(17) . .
B1 B6 B11 B2 -38.20(11) . .
B1 B6 B11 C7 3.31(15) . .
B1 B6 B11 B10 102.52(12) . .
B1 B6 B11 B12 59.14(18) . .
B1 B6 C11 B2 -38.20(11) . .
B1 B6 C11 C7 3.31(15) . .
B1 B6 C11 B10 102.52(12) . .
B1 B6 C11 C12 59.14(18) . .
B2 B1 B3 B4 -140.10(12) . .
B2 B1 B3 C7 -41.43(11) . .
B2 B1 B3 B8 -97.63(13) . .
B2 B1 B3 C8 -97.63(13) . .
B2 B1 B4 B3 36.37(11) . .
B2 B1 B4 B5 -99.13(12) . .
B2 B1 B4 B8 -4.13(16) . .
B2 B1 B4 C8 -4.13(16) . .
B2 B1 B4 B9 -60.52(15) . .
B2 B1 B5 B4 103.10(12) . .
B2 B1 B5 B6 -37.23(11) . .
B2 B1 B5 B10 -2.52(15) . .
B2 B1 B5 B9 63.07(14) . .
B2 B1 B6 B5 137.89(12) . .
B2 B1 B6 B10 103.38(12) . .
B2 B1 B6 B11 38.55(11) . .
B2 B1 B6 C11 38.55(11) . .
B2 B3 B4 B1 -35.71(11) . .
B2 B3 B4 B5 4.38(15) . .
B2 B3 B4 B8 94.79(14) . .
B2 B3 B4 C8 94.79(14) . .
B2 B3 B4 B9 65.94(14) . .
B2 B3 C7 C7 113.99(17) . 2_666
B2 B3 C7 B8 -137.70(14) . .
B2 B3 C7 C8 -137.70(14) . .
B2 B3 C7 B11 -35.12(12) . .
B2 B3 C7 C11 -35.12(12) . .
B2 B3 C7 B12 -106.57(18) . .
B2 B3 C7 C12 -106.57(18) . .
B2 B3 B8 B4 -103.86(12) . .
B2 B3 B8 C7 36.66(12) . .
B2 B3 B8 B9 -67.73(18) . .
B2 B3 B8 C12 2.1(3) . .
B2 B3 C8 B4 -103.86(12) . .
B2 B3 C8 C7 36.66(12) . .
B2 B3 C8 B9 -67.73(18) . .
B2 B3 C8 B12 2.1(3) . .
B2 B6 B10 B5 98.91(12) . .
B2 B6 B10 B9 59.77(14) . .
B2 B6 B10 B11 -36.10(11) . .
B2 B6 B10 C11 -36.10(11) . .
B2 B6 B10 B12 5.77(18) . .
B2 B6 B10 C12 5.77(18) . .
B2 B6 B11 C7 41.51(11) . .
B2 B6 B11 B10 140.72(12) . .
B2 B6 B11 B12 97.34(16) . .
B2 B6 C11 C7 41.51(11) . .
B2 B6 C11 B10 140.72(12) . .
B2 B6 C11 C12 97.34(16) . .
B2 C7 B8 B3 -39.69(13) . .
B2 C7 B8 B4 -1.0(2) . .
B2 C7 B8 B9 71.37(19) . .
B2 C7 B8 C12 104.7(2) . .
B2 C7 C8 B3 -39.69(13) . .
B2 C7 C8 B4 -1.0(2) . .
B2 C7 C8 B9 71.37(19) . .
B2 C7 C8 B12 104.7(2) . .
B2 C7 B11 B6 -41.02(11) . .
B2 C7 B11 B10 -103.24(12) . .
B2 C7 B11 B12 -136.19(18) . .
B2 C7 C11 B6 -41.02(11) . .
B2 C7 C11 B10 -103.24(12) . .
B2 C7 C11 C12 -136.19(18) . .
B2 C7 B12 C8 -100.66(17) . .
B2 C7 B12 B10 7.0(3) . .
B2 C7 B12 B9 -65.4(3) . .
B2 C7 B12 B11 42.17(15) . .
B2 C7 C12 B8 -100.66(17) . .
B2 C7 C12 B10 7.0(3) . .
B2 C7 C12 B9 -65.4(3) . .
B2 C7 C12 C11 42.17(15) . .
B2 B11 B12 C7 -38.21(14) . .
B2 B11 B12 C8 -3.0(3) . .
B2 B11 B12 B10 104.57(13) . .
B2 B11 B12 B9 68.7(3) . .
B2 C11 C12 C7 -38.21(14) . .
B2 C11 C12 B8 -3.0(3) . .
B2 C11 C12 B10 104.57(13) . .
B2 C11 C12 B9 68.7(3) . .
B3 B1 B2 B6 137.09(12) . .
B3 B1 B2 C7 40.21(10) . .
B3 B1 B2 B11 98.75(12) . .
B3 B1 B2 C11 98.75(12) . .
B3 B1 B4 B5 -135.50(12) . .
B3 B1 B4 B8 -40.50(12) . .
B3 B1 B4 C8 -40.50(12) . .
B3 B1 B4 B9 -96.89(12) . .
B3 B1 B5 B4 39.62(11) . .
B3 B1 B5 B6 -100.70(12) . .
B3 B1 B5 B10 -65.99(14) . .
B3 B1 B5 B9 -0.40(14) . .
B3 B1 B6 B2 -38.28(11) . .
B3 B1 B6 B5 99.60(13) . .
B3 B1 B6 B10 65.10(15) . .
B3 B1 B6 B11 0.27(15) . .
B3 B1 B6 C11 0.27(15) . .
B3 B2 B6 B1 38.29(11) . .
B3 B2 B6 B5 0.61(15) . .
B3 B2 B6 B10 -62.28(14) . .
B3 B2 B6 B11 -98.66(12) . .
B3 B2 B6 C11 -98.66(12) . .
B3 B2 C7 C7 -106.58(18) . 2_666
B3 B2 C7 B8 39.54(14) . .
B3 B2 C7 C8 39.54(14) . .
B3 B2 C7 B11 144.31(12) . .
B3 B2 C7 C11 144.31(12) . .
B3 B2 C7 B12 101.05(18) . .
B3 B2 C7 C12 101.05(18) . .
B3 B2 B11 B6 101.80(12) . .
B3 B2 B11 C7 -30.99(10) . .
B3 B2 B11 B10 66.49(14) . .
B3 B2 B11 B12 4.08(18) . .
B3 B2 C11 B6 101.80(12) . .
B3 B2 C11 C7 -30.99(10) . .
B3 B2 C11 B10 66.49(14) . .
B3 B2 C11 C12 4.08(18) . .
B3 B4 B5 B1 -39.33(11) . .
B3 B4 B5 B6 -3.98(15) . .
B3 B4 B5 B10 59.98(15) . .
B3 B4 B5 B9 96.60(12) . .
B3 B4 B8 C7 -38.80(14) . .
B3 B4 B8 B9 -145.11(15) . .
B3 B4 B8 C12 -107.3(2) . .
B3 B4 C8 C7 -38.80(14) . .
B3 B4 C8 B9 -145.11(15) . .
B3 B4 C8 B12 -107.3(2) . .
B3 B4 B9 B5 -101.85(12) . .
B3 B4 B9 B8 29.64(13) . .
B3 B4 B9 C8 29.64(13) . .
B3 B4 B9 B10 -67.50(14) . .
B3 B4 B9 B12 -2.41(19) . .
B3 B4 B9 C12 -2.41(19) . .
B3 C7 B8 B4 38.68(14) . .
B3 C7 B8 B9 111.05(18) . .
B3 C7 B8 C12 144.4(2) . .
B3 C7 C8 B4 38.68(14) . .
B3 C7 C8 B9 111.05(18) . .
B3 C7 C8 B12 144.4(2) . .
B3 C7 B11 B2 34.88(12) . .
B3 C7 B11 B6 -6.14(16) . .
B3 C7 B11 B10 -68.36(14) . .
B3 C7 B11 B12 -101.30(19) . .
B3 C7 C11 B2 34.88(12) . .
B3 C7 C11 B6 -6.14(16) . .
B3 C7 C11 B10 -68.36(14) . .
B3 C7 C11 C12 -101.30(19) . .
B3 C7 B12 C8 -33.15(19) . .
B3 C7 B12 B10 74.5(2) . .
B3 C7 B12 B9 2.1(3) . .
B3 C7 B12 B11 109.68(13) . .
B3 C7 C12 B8 -33.15(19) . .
B3 C7 C12 B10 74.5(2) . .
B3 C7 C12 B9 2.1(3) . .
B3 C7 C12 C11 109.68(13) . .
B3 B8 B9 B4 -35.50(14) . .
B3 B8 B9 B5 6.0(2) . .
B3 B8 B9 B10 67.19(19) . .
B3 B8 B9 C12 105.1(2) . .
B3 B8 C12 C7 35.27(19) . .
B3 B8 C12 B10 -67.7(3) . .
B3 B8 C12 B9 -109.9(2) . .
B3 B8 C12 C11 0.6(3) . .
B3 C8 B9 B4 -35.50(14) . .
B3 C8 B9 B5 6.0(2) . .
B3 C8 B9 B10 67.19(19) . .
B3 C8 B9 B12 105.1(2) . .
B3 C8 B12 C7 35.27(19) . .
B3 C8 B12 B10 -67.7(3) . .
B3 C8 B12 B9 -109.9(2) . .
B3 C8 B12 B11 0.6(3) . .
B4 B1 B2 B3 -36.51(12) . .
B4 B1 B2 B6 100.59(13) . .
B4 B1 B2 C7 3.71(15) . .
B4 B1 B2 B11 62.24(15) . .
B4 B1 B2 C11 62.24(15) . .
B4 B1 B3 B2 140.10(12) . .
B4 B1 B3 C7 98.67(12) . .
B4 B1 B3 B8 42.47(12) . .
B4 B1 B3 C8 42.47(12) . .
B4 B1 B5 B6 -140.33(12) . .
B4 B1 B5 B10 -105.61(13) . .
B4 B1 B5 B9 -40.03(11) . .
B4 B1 B6 B2 -102.47(12) . .
B4 B1 B6 B5 35.42(11) . .
B4 B1 B6 B10 0.92(15) . .
B4 B1 B6 B11 -63.91(14) . .
B4 B1 B6 C11 -63.91(14) . .
B4 B3 C7 B2 103.11(12) . .
B4 B3 C7 C7 -142.90(15) . 2_666
B4 B3 C7 B8 -34.59(13) . .
B4 B3 C7 C8 -34.59(13) . .
B4 B3 C7 B11 67.99(14) . .
B4 B3 C7 C11 67.99(14) . .
B4 B3 C7 B12 -3.5(2) . .
B4 B3 C7 C12 -3.5(2) . .
B4 B3 B8 C7 140.52(14) . .
B4 B3 B8 B9 36.12(15) . .
B4 B3 B8 C12 106.0(2) . .
B4 B3 C8 C7 140.52(14) . .
B4 B3 C8 B9 36.12(15) . .
B4 B3 C8 B12 106.0(2) . .
B4 B5 B6 B1 -35.36(11) . .
B4 B5 B6 B2 2.12(15) . .
B4 B5 B6 B10 106.02(13) . .
B4 B5 B6 B11 65.76(14) . .
B4 B5 B6 C11 65.76(14) . .
B4 B5 B10 B6 -98.54(13) . .
B4 B5 B10 B9 36.56(12) . .
B4 B5 B10 B11 -59.32(15) . .
B4 B5 B10 C11 -59.32(15) . .
B4 B5 B10 B12 -0.38(19) . .
B4 B5 B10 C12 -0.38(19) . .
B4 B5 B9 B8 -41.96(13) . .
B4 B5 B9 C8 -41.96(13) . .
B4 B5 B9 B10 -141.36(12) . .
B4 B5 B9 B12 -97.93(18) . .
B4 B5 B9 C12 -97.93(18) . .
B4 B8 B9 B5 41.48(12) . .
B4 B8 B9 B10 102.69(13) . .
B4 B8 B9 C12 140.6(2) . .
B4 B8 C12 C7 106.0(2) . .
B4 B8 C12 B10 3.0(3) . .
B4 B8 C12 B9 -39.24(19) . .
B4 B8 C12 C11 71.3(3) . .
B4 C8 B9 B5 41.48(12) . .
B4 C8 B9 B10 102.69(13) . .
B4 C8 B9 B12 140.6(2) . .
B4 C8 B12 C7 106.0(2) . .
B4 C8 B12 B10 3.0(3) . .
B4 C8 B12 B9 -39.24(19) . .
B4 C8 B12 B11 71.3(3) . .
B4 B9 B12 C7 0.3(3) . .
B4 B9 B12 C8 34.63(18) . .
B4 B9 B12 B10 -103.26(14) . .
B4 B9 B12 B11 -68.5(3) . .
B4 B9 C12 C7 0.3(3) . .
B4 B9 C12 B8 34.63(18) . .
B4 B9 C12 B10 -103.26(14) . .
B4 B9 C12 C11 -68.5(3) . .
B5 B1 B2 B3 -99.41(13) . .
B5 B1 B2 B6 37.69(11) . .
B5 B1 B2 C7 -59.19(13) . .
B5 B1 B2 B11 -0.65(15) . .
B5 B1 B2 C11 -0.65(15) . .
B5 B1 B3 B2 101.17(12) . .
B5 B1 B3 B4 -38.93(11) . .
B5 B1 B3 C7 59.74(13) . .
B5 B1 B3 B8 3.54(15) . .
B5 B1 B3 C8 3.54(15) . .
B5 B1 B4 B3 135.50(12) . .
B5 B1 B4 B8 95.00(13) . .
B5 B1 B4 C8 95.00(13) . .
B5 B1 B4 B9 38.61(11) . .
B5 B1 B6 B2 -137.89(12) . .
B5 B1 B6 B10 -34.51(11) . .
B5 B1 B6 B11 -99.34(12) . .
B5 B1 B6 C11 -99.34(12) . .
B5 B4 B8 B3 104.43(13) . .
B5 B4 B8 C7 65.63(19) . .
B5 B4 B8 B9 -40.68(12) . .
B5 B4 B8 C12 -2.9(2) . .
B5 B4 C8 B3 104.43(13) . .
B5 B4 C8 C7 65.63(19) . .
B5 B4 C8 B9 -40.68(12) . .
B5 B4 C8 B12 -2.9(2) . .
B5 B4 B9 B8 131.49(14) . .
B5 B4 B9 C8 131.49(14) . .
B5 B4 B9 B10 34.34(11) . .
B5 B4 B9 B12 99.44(18) . .
B5 B4 B9 C12 99.44(18) . .
B5 B6 B10 B9 -39.13(10) . .
B5 B6 B10 B11 -135.00(12) . .
B5 B6 B10 C11 -135.00(12) . .
B5 B6 B10 B12 -93.14(16) . .
B5 B6 B10 C12 -93.14(16) . .
B5 B6 B11 B2 -101.48(12) . .
B5 B6 B11 C7 -59.97(14) . .
B5 B6 B11 B10 39.24(11) . .
B5 B6 B11 B12 -4.14(18) . .
B5 B6 C11 B2 -101.48(12) . .
B5 B6 C11 C7 -59.97(14) . .
B5 B6 C11 B10 39.24(11) . .
B5 B6 C11 C12 -4.14(18) . .
B5 B10 B9 B4 -34.37(11) . .
B5 B10 B9 B8 -97.30(14) . .
B5 B10 B9 C8 -97.30(14) . .
B5 B10 B9 B12 -131.49(19) . .
B5 B10 B9 C12 -131.49(19) . .
B5 B10 B11 B2 -5.02(15) . .
B5 B10 B11 B6 -40.28(11) . .
B5 B10 B11 C7 58.64(14) . .
B5 B10 B11 B12 89.16(17) . .
B5 B10 C11 B2 -5.02(15) . .
B5 B10 C11 B6 -40.28(11) . .
B5 B10 C11 C7 58.64(14) . .
B5 B10 C11 C12 89.16(17) . .
B5 B10 B12 C7 -69.8(2) . .
B5 B10 B12 C8 -1.6(3) . .
B5 B10 B12 B9 40.41(15) . .
B5 B10 B12 B11 -104.52(13) . .
B5 B10 C12 C7 -69.8(2) . .
B5 B10 C12 B8 -1.6(3) . .
B5 B10 C12 B9 40.41(15) . .
B5 B10 C12 C11 -104.52(13) . .
B5 B9 B12 C7 61.8(3) . .
B5 B9 B12 C8 96.09(18) . .
B5 B9 B12 B10 -41.80(15) . .
B5 B9 B12 B11 -7.1(3) . .
B5 B9 C12 C7 61.8(3) . .
B5 B9 C12 B8 96.09(18) . .
B5 B9 C12 B10 -41.80(15) . .
B5 B9 C12 C11 -7.1(3) . .
B6 B1 B2 B3 -137.09(12) . .
B6 B1 B2 C7 -96.88(12) . .
B6 B1 B2 B11 -38.34(11) . .
B6 B1 B2 C11 -38.34(11) . .
B6 B1 B3 B2 37.80(11) . .
B6 B1 B3 B4 -102.30(13) . .
B6 B1 B3 C7 -3.63(15) . .
B6 B1 B3 B8 -59.83(15) . .
B6 B1 B3 C8 -59.83(15) . .
B6 B1 B4 B3 99.62(12) . .
B6 B1 B4 B5 -35.88(11) . .
B6 B1 B4 B8 59.12(15) . .
B6 B1 B4 C8 59.12(15) . .
B6 B1 B4 B9 2.74(15) . .
B6 B1 B5 B4 140.33(12) . .
B6 B1 B5 B10 34.71(11) . .
B6 B1 B5 B9 100.30(12) . .
B6 B2 B3 B1 -38.75(11) . .
B6 B2 B3 B4 -3.09(15) . .
B6 B2 B3 C7 93.31(12) . .
B6 B2 B3 B8 59.10(15) . .
B6 B2 B3 C8 59.10(15) . .
B6 B2 C7 B3 -103.84(12) . .
B6 B2 C7 C7 149.58(15) . 2_666
B6 B2 C7 B8 -64.30(15) . .
B6 B2 C7 C8 -64.30(15) . .
B6 B2 C7 B11 40.47(10) . .
B6 B2 C7 C11 40.47(10) . .
B6 B2 C7 B12 -2.8(2) . .
B6 B2 C7 C12 -2.8(2) . .
B6 B2 B11 C7 -132.79(12) . .
B6 B2 B11 B10 -35.31(11) . .
B6 B2 B11 B12 -97.72(16) . .
B6 B2 C11 C7 -132.79(12) . .
B6 B2 C11 B10 -35.31(11) . .
B6 B2 C11 C12 -97.72(16) . .
B6 B5 B10 B9 135.10(12) . .
B6 B5 B10 B11 39.22(10) . .
B6 B5 B10 C11 39.22(10) . .
B6 B5 B10 B12 98.16(16) . .
B6 B5 B10 C12 98.16(16) . .
B6 B5 B9 B4 101.65(12) . .
B6 B5 B9 B8 59.69(15) . .
B6 B5 B9 C8 59.69(15) . .
B6 B5 B9 B10 -39.72(11) . .
B6 B5 B9 B12 3.7(2) . .
B6 B5 B9 C12 3.7(2) . .
B6 B10 B9 B4 5.83(15) . .
B6 B10 B9 B5 40.21(11) . .
B6 B10 B9 B8 -57.09(15) . .
B6 B10 B9 C8 -57.09(15) . .
B6 B10 B9 B12 -91.28(18) . .
B6 B10 B9 C12 -91.28(18) . .
B6 B10 B11 B2 35.26(11) . .
B6 B10 B11 C7 98.92(11) . .
B6 B10 B11 B12 129.44(17) . .
B6 B10 C11 B2 35.26(11) . .
B6 B10 C11 C7 98.92(11) . .
B6 B10 C11 C12 129.44(17) . .
B6 B10 B12 C7 -7.7(2) . .
B6 B10 B12 C8 60.6(3) . .
B6 B10 B12 B9 102.53(15) . .
B6 B10 B12 B11 -42.40(13) . .
B6 B10 C12 C7 -7.7(2) . .
B6 B10 C12 B8 60.6(3) . .
B6 B10 C12 B9 102.53(15) . .
B6 B10 C12 C11 -42.40(13) . .
B6 B11 B12 C7 -99.56(14) . .
B6 B11 B12 C8 -64.4(3) . .
B6 B11 B12 B10 43.22(13) . .
B6 B11 B12 B9 7.4(3) . .
B6 C11 C12 C7 -99.56(14) . .
B6 C11 C12 B8 -64.4(3) . .
B6 C11 C12 B10 43.22(13) . .
B6 C11 C12 B9 7.4(3) . .
C7 B2 B3 B1 -132.07(12) . .
C7 B2 B3 B4 -96.40(12) . .
C7 B2 B3 B8 -34.22(11) . .
C7 B2 B3 C8 -34.22(11) . .
C7 B2 B6 B1 98.24(11) . .
C7 B2 B6 B5 60.55(13) . .
C7 B2 B6 B10 -2.34(14) . .
C7 B2 B6 B11 -38.72(10) . .
C7 B2 B6 C11 -38.72(10) . .
C7 B2 B11 B6 132.79(12) . .
C7 B2 B11 B10 97.48(12) . .
C7 B2 B11 B12 35.07(15) . .
C7 B2 C11 B6 132.79(12) . .
C7 B2 C11 B10 97.48(12) . .
C7 B2 C11 C12 35.07(15) . .
C7 B3 B4 B1 -98.19(12) . .
C7 B3 B4 B5 -58.10(14) . .
C7 B3 B4 B8 32.31(12) . .
C7 B3 B4 C8 32.31(12) . .
C7 B3 B4 B9 3.46(14) . .
C7 B3 B8 B4 -140.52(14) . .
C7 B3 B8 B9 -104.39(19) . .
C7 B3 B8 C12 -34.5(2) . .
C7 B3 C8 B4 -140.52(14) . .
C7 B3 C8 B9 -104.39(19) . .
C7 B3 C8 B12 -34.5(2) . .
C7 C7 B8 B3 108.18(17) 2_666 .
C7 C7 B8 B4 146.87(17) 2_666 .
C7 C7 B8 B9 -140.76(17) 2_666 .
C7 C7 B8 C12 -107.5(2) 2_666 .
C7 C7 C8 B3 108.18(17) 2_666 .
C7 C7 C8 B4 146.87(17) 2_666 .
C7 C7 C8 B9 -140.76(17) 2_666 .
C7 C7 C8 B12 -107.5(2) 2_666 .
C7 C7 B11 B2 -113.64(17) 2_666 .
C7 C7 B11 B6 -154.66(15) 2_666 .
C7 C7 B11 B10 143.11(15) 2_666 .
C7 C7 B11 B12 110.2(2) 2_666 .
C7 C7 C11 B2 -113.64(17) 2_666 .
C7 C7 C11 B6 -154.66(15) 2_666 .
C7 C7 C11 B10 143.11(15) 2_666 .
C7 C7 C11 C12 110.2(2) 2_666 .
C7 C7 B12 C8 105.8(2) 2_666 .
C7 C7 B12 B10 -146.55(19) 2_666 .
C7 C7 B12 B9 141.1(2) 2_666 .
C7 C7 B12 B11 -111.33(18) 2_666 .
C7 C7 C12 B8 105.8(2) 2_666 .
C7 C7 C12 B10 -146.55(19) 2_666 .
C7 C7 C12 B9 141.1(2) 2_666 .
C7 C7 C12 C11 -111.33(18) 2_666 .
C7 B8 B9 B4 -107.26(18) . .
C7 B8 B9 B5 -65.78(18) . .
C7 B8 B9 B10 -4.6(2) . .
C7 B8 B9 C12 33.3(2) . .
C7 B8 C12 B10 -102.9(3) . .
C7 B8 C12 B9 -145.2(2) . .
C7 B8 C12 C11 -34.66(18) . .
C7 C8 B9 B4 -107.26(18) . .
C7 C8 B9 B5 -65.78(18) . .
C7 C8 B9 B10 -4.6(2) . .
C7 C8 B9 B12 33.3(2) . .
C7 C8 B12 B10 -102.9(3) . .
C7 C8 B12 B9 -145.2(2) . .
C7 C8 B12 B11 -34.66(18) . .
C7 B11 B12 C8 35.17(19) . .
C7 B11 B12 B10 142.78(18) . .
C7 B11 B12 B9 106.9(3) . .
C7 C11 C12 B8 35.17(19) . .
C7 C11 C12 B10 142.78(18) . .
C7 C11 C12 B9 106.9(3) . .
B8 B3 B4 B1 -130.50(14) . .
B8 B3 B4 B5 -90.41(14) . .
B8 B3 B4 B9 -28.85(13) . .
B8 B3 C7 B2 137.70(14) . .
B8 B3 C7 C7 -108.31(19) . 2_666
B8 B3 C7 C11 102.58(15) . .
B8 B3 C7 C12 31.13(19) . .
B8 B4 B5 B1 -97.54(13) . .
B8 B4 B5 B6 -62.18(15) . .
B8 B4 B5 B10 1.78(17) . .
B8 B4 B5 B9 38.40(12) . .
B8 B4 B9 B5 -131.49(14) . .
B8 B4 B9 B10 -97.15(14) . .
B8 B4 B9 C12 -32.05(18) . .
B8 C7 C11 B2 103.23(14) . .
B8 C7 C11 B6 62.21(16) . .
B8 C7 C11 B10 -0.02(16) . .
B8 C7 C11 C12 -32.96(19) . .
B8 C7 C12 B10 107.6(3) . .
B8 C7 C12 B9 35.2(2) . .
B8 C7 C12 C11 142.8(2) . .
B8 B9 C12 C7 -34.3(2) . .
B8 B9 C12 B10 -137.9(2) . .
B8 B9 C12 C11 -103.2(3) . .
C8 B3 B4 B1 -130.50(14) . .
C8 B3 B4 B5 -90.41(14) . .
C8 B3 B4 B9 -28.85(13) . .
C8 B3 C7 B2 137.70(14) . .
C8 B3 C7 C7 -108.31(19) . 2_666
C8 B3 C7 B11 102.58(15) . .
C8 B3 C7 B12 31.13(19) . .
C8 B4 B5 B1 -97.54(13) . .
C8 B4 B5 B6 -62.18(15) . .
C8 B4 B5 B10 1.78(17) . .
C8 B4 B5 B9 38.40(12) . .
C8 B4 B9 B5 -131.49(14) . .
C8 B4 B9 B10 -97.15(14) . .
C8 B4 B9 B12 -32.05(18) . .
C8 C7 B11 B2 103.23(14) . .
C8 C7 B11 B6 62.21(16) . .
C8 C7 B11 B10 -0.02(16) . .
C8 C7 B11 B12 -32.96(19) . .
C8 C7 B12 B10 107.6(3) . .
C8 C7 B12 B9 35.2(2) . .
C8 C7 B12 B11 142.8(2) . .
C8 B9 B12 C7 -34.3(2) . .
C8 B9 B12 B10 -137.9(2) . .
C8 B9 B12 B11 -103.2(3) . .
B10 B5 B6 B1 -141.38(12) . .
B10 B5 B6 B2 -103.90(12) . .
B10 B5 B6 B11 -40.26(11) . .
B10 B5 B6 C11 -40.26(11) . .
B10 B5 B9 B4 141.36(12) . .
B10 B5 B9 B8 99.41(14) . .
B10 B5 B9 C8 99.41(14) . .
B10 B5 B9 B12 43.43(17) . .
B10 B5 B9 C12 43.43(17) . .
B10 B6 B11 B2 -140.72(12) . .
B10 B6 B11 C7 -99.21(12) . .
B10 B6 B11 B12 -43.38(15) . .
B10 B6 C11 B2 -140.72(12) . .
B10 B6 C11 C7 -99.21(12) . .
B10 B6 C11 C12 -43.38(15) . .
B10 B9 B12 C7 103.6(3) . .
B10 B9 B12 C8 137.9(2) . .
B10 B9 B12 B11 34.71(19) . .
B10 B9 C12 C7 103.6(3) . .
B10 B9 C12 B8 137.9(2) . .
B10 B9 C12 C11 34.71(19) . .
B10 B11 B12 C7 -142.78(18) . .
B10 B11 B12 C8 -107.6(3) . .
B10 B11 B12 B9 -35.9(2) . .
B10 C11 C12 C7 -142.78(18) . .
B10 C11 C12 B8 -107.6(3) . .
B10 C11 C12 B9 -35.9(2) . .
B9 B4 B5 B1 -135.93(12) . .
B9 B4 B5 B6 -100.58(12) . .
B9 B4 B5 B10 -36.62(12) . .
B9 B4 B8 B3 145.11(15) . .
B9 B4 B8 C7 106.31(19) . .
B9 B4 B8 C12 37.8(2) . .
B9 B4 C8 B3 145.11(15) . .
B9 B4 C8 C7 106.31(19) . .
B9 B4 C8 B12 37.8(2) . .
B9 B5 B6 B1 -100.61(12) . .
B9 B5 B6 B2 -63.13(14) . .
B9 B5 B6 B10 40.77(11) . .
B9 B5 B6 B11 0.51(15) . .
B9 B5 B6 C11 0.51(15) . .
B9 B5 B10 B6 -135.10(12) . .
B9 B5 B10 B11 -95.88(12) . .
B9 B5 B10 C11 -95.88(12) . .
B9 B5 B10 B12 -36.94(15) . .
B9 B5 B10 C12 -36.94(15) . .
B9 B8 C12 C7 145.2(2) . .
B9 B8 C12 B10 42.2(2) . .
B9 B8 C12 C11 110.5(3) . .
B9 C8 B12 C7 145.2(2) . .
B9 C8 B12 B10 42.2(2) . .
B9 C8 B12 B11 110.5(3) . .
B9 B10 B11 B2 -66.21(13) . .
B9 B10 B11 B6 -101.47(12) . .
B9 B10 B11 C7 -2.55(14) . .
B9 B10 B11 B12 27.98(16) . .
B9 B10 C11 B2 -66.21(13) . .
B9 B10 C11 B6 -101.47(12) . .
B9 B10 C11 C7 -2.55(14) . .
B9 B10 C11 C12 27.98(16) . .
B9 B10 B12 C7 -110.2(3) . .
B9 B10 B12 C8 -42.0(2) . .
B9 B10 B12 B11 -144.93(19) . .
B9 B10 C12 C7 -110.2(3) . .
B9 B10 C12 B8 -42.0(2) . .
B9 B10 C12 C11 -144.93(19) . .
B11 B2 B3 B1 -101.66(12) . .
B11 B2 B3 B4 -65.99(14) . .
B11 B2 B3 C7 30.41(10) . .
B11 B2 B3 C8 -3.81(15) . .
B11 B2 B6 B1 136.95(12) . .
B11 B2 B6 B5 99.27(12) . .
B11 B2 B6 B10 36.38(11) . .
B11 B2 C7 B3 -144.31(12) . .
B11 B2 C7 C7 109.11(17) . 2_666
B11 B2 C7 C8 -104.78(15) . .
B11 B2 C7 B12 -43.26(17) . .
B11 B6 B10 B5 135.00(12) . .
B11 B6 B10 B9 95.87(12) . .
B11 B6 B10 B12 41.86(15) . .
B11 C7 C8 B3 -108.00(13) . .
B11 C7 C8 B4 -69.32(19) . .
B11 C7 C8 B9 3.0(2) . .
B11 C7 C8 B12 36.4(2) . .
B11 C7 B12 C8 -142.8(2) . .
B11 C7 B12 B10 -35.22(17) . .
B11 C7 B12 B9 -107.6(3) . .
B11 B10 B9 B4 67.05(13) . .
B11 B10 B9 B5 101.42(12) . .
B11 B10 B9 C8 4.13(16) . .
B11 B10 B9 B12 -30.06(18) . .
B11 B10 B12 C7 34.70(17) . .
B11 B10 B12 C8 103.0(3) . .
B11 B10 B12 B9 144.93(19) . .
C11 B2 B3 B1 -101.66(12) . .
C11 B2 B3 B4 -65.99(14) . .
C11 B2 B3 C7 30.41(10) . .
C11 B2 B3 B8 -3.81(15) . .
C11 B2 B6 B1 136.95(12) . .
C11 B2 B6 B5 99.27(12) . .
C11 B2 B6 B10 36.38(11) . .
C11 B2 C7 B3 -144.31(12) . .
C11 B2 C7 C7 109.11(17) . 2_666
C11 B2 C7 B8 -104.78(15) . .
C11 B2 C7 C12 -43.26(17) . .
C11 B6 B10 B5 135.00(12) . .
C11 B6 B10 B9 95.87(12) . .
C11 B6 B10 C12 41.86(15) . .
C11 C7 B8 B3 -108.00(13) . .
C11 C7 B8 B4 -69.32(19) . .
C11 C7 B8 B9 3.0(2) . .
C11 C7 B8 C12 36.4(2) . .
C11 C7 C12 B8 -142.8(2) . .
C11 C7 C12 B10 -35.22(17) . .
C11 C7 C12 B9 -107.6(3) . .
C11 B10 B9 B4 67.05(13) . .
C11 B10 B9 B5 101.42(12) . .
C11 B10 B9 B8 4.13(16) . .
C11 B10 B9 C12 -30.06(18) . .
C11 B10 C12 C7 34.70(17) . .
C11 B10 C12 B8 103.0(3) . .
C11 B10 C12 B9 144.93(19) . .
B12 C7 C8 B3 -144.4(2) . .
B12 C7 C8 B4 -105.7(2) . .
B12 C7 C8 B9 -33.3(2) . .
B12 C7 B11 B2 136.19(18) . .
B12 C7 B11 B6 95.17(18) . .
B12 C7 B11 B10 32.95(17) . .
B12 C8 B9 B4 -140.6(2) . .
B12 C8 B9 B5 -99.1(2) . .
B12 C8 B9 B10 -37.9(2) . .
B12 B10 B9 B4 97.11(19) . .
B12 B10 B9 B5 131.49(19) . .
B12 B10 B9 C8 34.19(18) . .
B12 B10 B11 B2 -94.19(18) . .
B12 B10 B11 B6 -129.44(17) . .
B12 B10 B11 C7 -30.53(16) . .
C12 C7 B8 B3 -144.4(2) . .
C12 C7 B8 B4 -105.7(2) . .
C12 C7 B8 B9 -33.3(2) . .
C12 C7 C11 B2 136.19(18) . .
C12 C7 C11 B6 95.17(18) . .
C12 C7 C11 B10 32.95(17) . .
C12 B8 B9 B4 -140.6(2) . .
C12 B8 B9 B5 -99.1(2) . .
C12 B8 B9 B10 -37.9(2) . .
C12 B10 B9 B4 97.11(19) . .
C12 B10 B9 B5 131.49(19) . .
C12 B10 B9 B8 34.19(18) . .
C12 B10 C11 B2 -94.19(18) . .
C12 B10 C11 B6 -129.44(17) . .
C12 B10 C11 C7 -30.53(16) . .
N1 C103 C104 C105 98.43(16) . .
N1 C103 C104 C109 -85.47(17) . .
C100 N1 C103 C104 -174.19(12) . .
C101 N1 C103 C104 -54.56(16) . .
C102 N1 C103 C104 66.64(15) . .
C103 C104 C105 C106 177.03(14) . .
C103 C104 C109 C108 -178.40(16) . .
C104 C105 C106 C107 0.8(2) . .
C105 C104 C109 C108 -2.2(3) . .
C105 C106 C107 C108 -1.0(3) . .
C106 C107 C108 C109 -0.4(3) . .
C107 C108 C109 C104 2.1(3) . .
C109 C104 C105 C106 0.8(2) . .
